data_2011849
loop_
_publ_author_name
'Leduc, Anne-Marie'
'Mashuta, Mark S.'
'Spatola, Arno F.'

_publ_section_title
;
 Benzyl <i>tert</i>-butoxycarbonyl-\a-aminoisobutyrate
;
_journal_issue 4
_journal_name_full 'Acta Crystallographica Section C'
_journal_page_first 487
_journal_page_last 488
_journal_paper_doi 10.1107/S010827010100110X
_journal_volume 57
_journal_year 2001
_chemical_formula_moiety 'C16 H23 N O4'
_chemical_formula_sum 'C16 H23 N O4'
_chemical_formula_weight 293.35
_chemical_melting_point 349.5(5)
_chemical_name_common ' Boc-Aib-Obzl'
_chemical_name_systematic ' tert butyloxycarbonyl-\a-aminoisobutyrate'
_space_group_IT_number 2
_symmetry_cell_setting triclinic
_symmetry_space_group_name_Hall '-P 1'
_symmetry_space_group_name_H-M 'P -1'
_audit_creation_method SHELXL-97
_cell_angle_alpha 94.16(2)
_cell_angle_beta 112.17(2)
_cell_angle_gamma 93.09(2)
_cell_formula_units_Z 2
_cell_length_a 9.273(3)
_cell_length_b 9.333(3)
_cell_length_c 10.372(4)
_cell_measurement_reflns_used 25
_cell_measurement_temperature 293(2)
_cell_measurement_theta_max 18.0
_cell_measurement_theta_min 15.0
_cell_volume 825.9(5)
_computing_cell_refinement 'Diffractometer Control Software'
_computing_data_collection 'Diffractometer Control Software (Enraf-Nonius, 1988)'
_computing_data_reduction 'SHELXTL (Bruker, 1997)'
_computing_molecular_graphics SHELXTL
_computing_publication_material SHELXTL
_computing_structure_refinement 'SHELXL97 (Sheldrick, 1997)'
_computing_structure_solution 'SHELXS97 (Sheldrick, 1990)'
_diffrn_ambient_temperature 293(2)
_diffrn_measured_fraction_theta_full .985
_diffrn_measured_fraction_theta_max .985
_diffrn_measurement_device_type CAD4
_diffrn_measurement_method 'data from \w/2\q_scans'
_diffrn_radiation_monochromator 'equatorial mounted graphite'
_diffrn_radiation_source 'normal focus Philips Mo tube'
_diffrn_radiation_type MoK\a
_diffrn_radiation_wavelength .71073
_diffrn_reflns_av_R_equivalents .0071
_diffrn_reflns_av_sigmaI/netI .0165
_diffrn_reflns_limit_h_max 11
_diffrn_reflns_limit_h_min 0
_diffrn_reflns_limit_k_max 11
_diffrn_reflns_limit_k_min -11
_diffrn_reflns_limit_l_max 12
_diffrn_reflns_limit_l_min -12
_diffrn_reflns_number 3043
_diffrn_reflns_theta_full 25.00
_diffrn_reflns_theta_max 25.00
_diffrn_reflns_theta_min 2.13
_diffrn_standards_decay_% 'not applied (less than 0.5)'
_diffrn_standards_interval_time 60
_diffrn_standards_number 3
_exptl_absorpt_coefficient_mu .084
_exptl_absorpt_correction_T_max .986
_exptl_absorpt_correction_T_min .943
_exptl_absorpt_correction_type 'empirical, \y scan'
_exptl_absorpt_process_details '(North et al., 1968)'
_exptl_crystal_colour colorless
_exptl_crystal_density_diffrn 1.180
_exptl_crystal_density_meas ?
_exptl_crystal_density_method 'not measured'
_exptl_crystal_description plate
_exptl_crystal_F_000 316
_exptl_crystal_size_max .49
_exptl_crystal_size_mid .33
_exptl_crystal_size_min .17
_refine_diff_density_max .217
_refine_diff_density_min -.186
_refine_ls_extinction_coef .249(9)
_refine_ls_extinction_method 'SHELXL97 (Sheldrick, 1997)'
_refine_ls_goodness_of_fit_ref 1.011
_refine_ls_hydrogen_treatment mixed
_refine_ls_matrix_type full
_refine_ls_number_parameters 195
_refine_ls_number_reflns 2846
_refine_ls_number_restraints 0
_refine_ls_restrained_S_all 1.011
_refine_ls_R_factor_all .0600
_refine_ls_R_factor_gt .0481
_refine_ls_shift/su_max <0.001
_refine_ls_shift/su_mean .000
_refine_ls_structure_factor_coef Fsqd
_refine_ls_weighting_details 'calc w = 1/[\s^2^(Fo^2^)+(0.0340P)^2^+0.4831P] where P=(Fo^2^+2Fc^2^)/3'
_refine_ls_weighting_scheme calc
_refine_ls_wR_factor_ref .1159
_reflns_number_gt 2312
_reflns_number_total 2846
_reflns_threshold_expression I>2\s(I)
_cod_data_source_file bk1584.cif
_cod_data_source_block I
_cod_depositor_comments
;
The following automatic conversions were performed:
'_symmetry_cell_setting' value 'Triclinic' changed to 'triclinic'
according to '/home/saulius/struct/CIF-dictionaries/cif_core.dic'
dictionary named 'cif_core.dic' version 2.4.1 from 2010-06-29.

Automatic conversion script
Id: cif_fix_enum 1527 2010-12-29 10:47:43Z saulius 

The following automatic conversions were performed:

'_chemical_melting_point' value '349-350' was changed to '349.5(5)' -
the average value was taken and precision was estimated.

Automatic conversion script
Id: cif_fix_values 1646 2011-03-28 12:23:43Z adriana 

The following automatic conversions were performed:

'_chemical_melting_point' value '349-350' was changed to '349.5(5)' -
the average value was taken and precision was
estimated.

'_symmetry_cell_setting' value 'Triclinic' changed to
'triclinic' according to
/home/saulius/struct/CIF-dictionaries/cif_core.dic dictionary named
'cif_core.dic' version 2.4.1 from 2010-06-29.

Automatic conversion script
Id: cif_fix_values 1715 2011-07-08 13:25:40Z adriana 

The following automatic conversions were performed:

'_exptl_crystal_density_meas' value 'not measured' was changed to '?'
- the value is perceived as not measured.

Automatic conversion script
Id: cif_fix_values 3008 2015-01-20 13:52:24Z robertas 
;
_cod_original_cell_volume 825.9(4)
_cod_original_sg_symbol_H-M P-1
_cod_database_code 2011849

loop_
_symmetry_equiv_pos_as_xyz
'x, y, z'
'-x, -y, -z'

loop_
_atom_site_label
_atom_site_fract_x
_atom_site_fract_y
_atom_site_fract_z
_atom_site_U_iso_or_equiv
_atom_site_adp_type
_atom_site_calc_flag
_atom_site_refinement_flags
_atom_site_occupancy
_atom_site_disorder_assembly
_atom_site_disorder_group
_atom_site_type_symbol
N1 .1726(2) .91661(17) 1.14755(18) .0450(4) Uani d . 1 . . N
H1N .093(3) .940(2) 1.150(2) .059(7) Uiso d . 1 . . H
O1 .16959(16) .94942(14) .88954(15) .0505(4) Uani d . 1 . . O
C1 .1747(3) 1.1380(2) .7463(2) .0540(5) Uani d . 1 . . C
O2 .2947(2) .75086(17) .8951(2) .0824(6) Uani d . 1 . . O
C2 .0357(3) 1.1711(3) .6479(3) .0698(7) Uani d . 1 . . C
H2A -.0404 1.0977 .5962 .084 Uiso calc R 1 . . H
O3 .42378(17) .99491(16) 1.20007(18) .0646(5) Uani d . 1 . . O
C3 .0089(4) 1.3137(4) .6256(3) .0881(9) Uani d . 1 . . C
H3A -.0849 1.3355 .5585 .106 Uiso calc R 1 . . H
O4 .27024(16) 1.11710(14) 1.28722(15) .0546(4) Uani d . 1 . . O
C4 .1189(5) 1.4214(3) .7011(4) .0908(10) Uani d . 1 . . C
H4A .1001 1.5168 .6856 .109 Uiso calc R 1 . . H
C5 .2563(4) 1.3908(3) .7994(4) .0835(9) Uani d . 1 . . C
H5A .3311 1.4652 .8514 .100 Uiso calc R 1 . . H
C6 .2848(3) 1.2499(3) .8218(3) .0670(7) Uani d . 1 . . C
H6A .3794 1.2296 .8888 .080 Uiso calc R 1 . . H
C7 .2067(3) .9854(3) .7703(3) .0729(7) Uani d . 1 . . C
H7A .1432 .9219 .6877 .088 Uiso calc R 1 . . H
H7B .3159 .9734 .7893 .088 Uiso calc R 1 . . H
C8 .2225(2) .8268(2) .9414(2) .0483(5) Uani d . 1 . . C
C9 .1714(2) .78836(19) 1.0587(2) .0428(5) Uani d . 1 . . C
C10 .0028(2) .7213(2) .9897(2) .0548(5) Uani d . 1 . . C
H10A -.0621 .7900 .9362 .082 Uiso calc R 1 . . H
H10B -.0337 .6948 1.0605 .082 Uiso calc R 1 . . H
H10C -.0018 .6371 .9289 .082 Uiso calc R 1 . . H
C11 .2745(3) .6788(2) 1.1428(3) .0602(6) Uani d . 1 . . C
H11A .3805 .7207 1.1860 .090 Uiso calc R 1 . . H
H11B .2694 .5948 1.0816 .090 Uiso calc R 1 . . H
H11C .2383 .6520 1.2138 .090 Uiso calc R 1 . . H
C12 .3008(2) 1.0093(2) 1.2112(2) .0452(5) Uani d . 1 . . C
C13 .3860(3) 1.2415(2) 1.3573(2) .0572(6) Uani d . 1 . . C
C14 .4277(3) 1.3174(2) 1.2519(3) .0650(6) Uani d . 1 . . C
H14A .4859 1.2569 1.2143 .097 Uiso calc R 1 . . H
H14C .4901 1.4060 1.2963 .097 Uiso calc R 1 . . H
H14B .3338 1.3380 1.1776 .097 Uiso calc R 1 . . H
C15 .2952(4) 1.3352(3) 1.4188(3) .0945(10) Uani d . 1 . . C
H15A .2066 1.3647 1.3446 .142 Uiso calc R 1 . . H
H15C .3614 1.4188 1.4722 .142 Uiso calc R 1 . . H
H15B .2601 1.2815 1.4786 .142 Uiso calc R 1 . . H
C16 .5275(4) 1.1923(3) 1.4696(3) .0987(11) Uani d . 1 . . C
H16A .5825 1.1337 1.4270 .148 Uiso calc R 1 . . H
H16B .4947 1.1372 1.5299 .148 Uiso calc R 1 . . H
H16C .5952 1.2750 1.5235 .148 Uiso calc R 1 . . H

loop_
_atom_site_aniso_label
_atom_site_aniso_U_11
_atom_site_aniso_U_22
_atom_site_aniso_U_33
_atom_site_aniso_U_12
_atom_site_aniso_U_13
_atom_site_aniso_U_23
N1 .0408(9) .0415(9) .0544(11) -.0010(7) .0220(8) -.0028(7)
O1 .0592(9) .0484(8) .0563(9) .0122(6) .0338(7) .0120(6)
C1 .0664(14) .0560(12) .0548(13) .0094(10) .0388(11) .0119(10)
O2 .1197(15) .0545(10) .1135(15) .0291(10) .0860(13) .0162(9)
C2 .0708(16) .0865(18) .0573(15) .0013(13) .0311(13) .0077(13)
O3 .0413(8) .0562(9) .0922(12) -.0007(6) .0243(8) -.0076(8)
C3 .089(2) .117(3) .0771(19) .0443(19) .0433(17) .0433(19)
O4 .0583(9) .0465(8) .0587(9) -.0080(6) .0269(7) -.0109(7)
C4 .131(3) .0698(18) .111(3) .0330(19) .083(2) .0346(18)
C5 .105(2) .0640(16) .105(2) -.0095(16) .070(2) .0006(15)
C6 .0624(14) .0782(17) .0705(16) .0043(12) .0364(13) .0103(13)
C7 .109(2) .0633(15) .0740(17) .0187(14) .0625(16) .0154(12)
C8 .0527(11) .0377(10) .0596(13) .0029(9) .0282(10) .0006(9)
C9 .0428(10) .0365(9) .0491(11) .0002(8) .0184(9) .0013(8)
C10 .0494(12) .0471(12) .0648(14) -.0064(9) .0208(10) -.0004(10)
C11 .0645(14) .0486(12) .0653(14) .0116(10) .0205(11) .0111(10)
C12 .0468(11) .0401(10) .0466(11) .0010(8) .0160(9) .0039(8)
C13 .0650(14) .0449(11) .0523(13) -.0097(10) .0161(11) -.0068(9)
C14 .0674(15) .0500(12) .0749(16) -.0044(11) .0259(12) .0052(11)
C15 .117(2) .0716(17) .103(2) -.0237(16) .063(2) -.0384(16)
C16 .106(2) .0754(18) .0682(18) -.0176(16) -.0151(16) .0042(14)

loop_
_atom_type_symbol
_atom_type_description
_atom_type_scat_dispersion_real
_atom_type_scat_dispersion_imag
_atom_type_scat_source
C C .0033 .0016 'International Tables Vol C Tables 4.2.6.8 and 6.1.1.4'
H H .0000 .0000 'International Tables Vol C Tables 4.2.6.8 and 6.1.1.4'
N N .0061 .0033 'International Tables Vol C Tables 4.2.6.8 and 6.1.1.4'
O O .0106 .0060 'International Tables Vol C Tables 4.2.6.8 and 6.1.1.4'

loop_
_geom_angle_atom_site_label_1
_geom_angle_atom_site_label_2
_geom_angle_atom_site_label_3
_geom_angle
_geom_angle_publ_flag
C12 N1 C9 122.40(17) yes
C12 N1 H1N 117.6(17) no
C9 N1 H1N 119.4(17) yes
C8 O1 C7 115.00(16) yes
C2 C1 C6 118.3(2) no
C2 C1 C7 121.0(2) no
C6 C1 C7 120.6(2) no
C1 C2 C3 120.2(3) no
C1 C2 H2A 119.9 no
C3 C2 H2A 119.9 no
C4 C3 C2 120.3(3) no
C4 C3 H3A 119.9 no
C2 C3 H3A 119.9 no
C12 O4 C13 121.49(16) yes
C3 C4 C5 120.4(3) no
C3 C4 H4A 119.8 no
C5 C4 H4A 119.8 no
C4 C5 C6 119.9(3) no
C4 C5 H5A 120.0 no
C6 C5 H5A 120.0 no
C5 C6 C1 120.9(3) no
C5 C6 H6A 119.6 no
C1 C6 H6A 119.6 no
O1 C7 C1 108.56(17) yes
O1 C7 H7A 110.0 no
C1 C7 H7A 110.0 no
O1 C7 H7B 110.0 no
C1 C7 H7B 110.0 no
H7A C7 H7B 108.4 no
O2 C8 O1 123.5(2) yes
O2 C8 C9 123.25(19) yes
O1 C8 C9 113.11(16) yes
N1 C9 C8 111.10(15) yes
N1 C9 C11 111.53(17) yes
C8 C9 C11 110.15(17) no
N1 C9 C10 107.66(16) yes
C8 C9 C10 106.85(17) no
C11 C9 C10 109.39(16) no
C9 C10 H10A 109.5 no
C9 C10 H10B 109.5 no
H10A C10 H10B 109.5 no
C9 C10 H10C 109.5 no
H10A C10 H10C 109.5 no
H10B C10 H10C 109.5 no
C9 C11 H11A 109.5 no
C9 C11 H11B 109.5 no
H11A C11 H11B 109.5 no
C9 C11 H11C 109.5 no
H11A C11 H11C 109.5 no
H11B C11 H11C 109.5 no
O3 C12 O4 126.05(18) yes
O3 C12 N1 123.80(19) yes
O4 C12 N1 110.15(17) no
O4 C13 C14 110.34(17) no
O4 C13 C16 109.96(18) no
C14 C13 C16 112.3(2) no
O4 C13 C15 101.63(18) no
C14 C13 C15 110.5(2) no
C16 C13 C15 111.7(2) no
C13 C14 H14A 109.5 no
C13 C14 H14C 109.5 no
H14A C14 H14C 109.5 no
C13 C14 H14B 109.5 no
H14A C14 H14B 109.5 no
H14C C14 H14B 109.5 no
C13 C15 H15A 109.5 no
C13 C15 H15C 109.5 no
H15A C15 H15C 109.5 no
C13 C15 H15B 109.5 no
H15A C15 H15B 109.5 no
H15C C15 H15B 109.5 no
C13 C16 H16A 109.5 no
C13 C16 H16B 109.5 no
H16A C16 H16B 109.5 no
C13 C16 H16C 109.5 no
H16A C16 H16C 109.5 no
H16B C16 H16C 109.5 no

loop_
_geom_bond_atom_site_label_1
_geom_bond_atom_site_label_2
_geom_bond_site_symmetry_2
_geom_bond_distance
_geom_bond_publ_flag
N1 C12 . 1.346(2) yes
N1 C9 . 1.454(2) yes
N1 H1N . .80(2) no
O1 C8 . 1.338(2) yes
O1 C7 . 1.459(3) yes
C1 C2 . 1.377(3) no
C1 C6 . 1.382(3) no
C1 C7 . 1.489(3) yes
O2 C8 . 1.194(2) yes
C2 C3 . 1.387(4) no
C2 H2A . .9300 no
O3 C12 . 1.202(2) yes
C3 C4 . 1.355(4) no
C3 H3A . .9300 no
O4 C12 . 1.341(2) yes
O4 C13 . 1.477(2) yes
C4 C5 . 1.359(4) no
C4 H4A . .9300 no
C5 C6 . 1.374(4) no
C5 H5A . .9300 no
C6 H6A . .9300 no
C7 H7A . .9700 no
C7 H7B . .9700 no
C8 C9 . 1.521(3) yes
C9 C11 . 1.525(3) no
C9 C10 . 1.528(3) no
C10 H10A . .9600 no
C10 H10B . .9600 no
C10 H10C . .9600 no
C11 H11A . .9600 no
C11 H11B . .9600 no
C11 H11C . .9600 no
C13 C14 . 1.500(3) no
C13 C16 . 1.509(4) no
C13 C15 . 1.511(3) no
C14 H14A . .9600 no
C14 H14C . .9600 no
C14 H14B . .9600 no
C15 H15A . .9600 no
C15 H15C . .9600 no
C15 H15B . .9600 no
C16 H16A . .9600 no
C16 H16B . .9600 no
C16 H16C . .9600 no

loop_
_cod_related_entry_id
_cod_related_entry_database
_cod_related_entry_code
1 ChemSpider 16105276
